data_2106805
loop_
_publ_author_name
'Hettiarachchi, Champika V.'
'Weerasekara, Roshan K.'
'Uekusa, Hidehiro'

_publ_section_title
;
 Crystalline state photochromism of 3-furylfulgides: impact of size and
 bond flexibility of the non-aromatic alkylidene group
;
_journal_issue 5
_journal_name_full 'Acta Crystallographica Section B'
_journal_page_first 535
_journal_page_last 542
_journal_paper_doi 10.1107/S2052520615015267
_journal_volume 71
_journal_year 2015
_chemical_formula_moiety 'C15 H16 O4'
_chemical_formula_sum 'C15 H16 O4'
_chemical_formula_weight 260.28
_chemical_name_systematic
;
 3-furylfulgide with isopropylidene-1E
;
_space_group_crystal_system monoclinic
_space_group_IT_number 14
_space_group_name_Hall '-P 2yn'
_space_group_name_H-M_alt 'P 1 21/n 1'
_symmetry_space_group_name_Hall '-P 2yn'
_symmetry_space_group_name_H-M 'P 1 21/n 1'
_atom_sites_solution_hydrogens geom
_atom_sites_solution_primary direct
_atom_sites_solution_secondary difmap
_audit_creation_method SHELXL-2013
_cell_angle_alpha 90
_cell_angle_beta 109.259(16)
_cell_angle_gamma 90
_cell_formula_units_Z 4
_cell_length_a 12.560(7)
_cell_length_b 7.667(5)
_cell_length_c 14.624(9)
_cell_measurement_reflns_used 2346
_cell_measurement_temperature 173(2)
_cell_measurement_theta_max 27.56
_cell_measurement_theta_min 3.02
_cell_volume 1329.4(14)
_computing_cell_refinement PROCESS-AUTO
_computing_data_collection 'PROCESS-AUTO (Rigaku, 1998)'
_computing_data_reduction 'TEXSAN (Rigaku, 1999)'
_computing_publication_material SHELXL-97
_computing_structure_refinement 'SHELXL-2013 (Sheldrick, 2013)'
_computing_structure_solution 'SHELXS-97 (Sheldrick, 2008)'
_diffrn_ambient_temperature 173(2)
_diffrn_measured_fraction_theta_full 0.998
_diffrn_measured_fraction_theta_max 0.996
_diffrn_measurement_device_type 'Rigaku RAXIS-RAPID Imaging Plate'
_diffrn_measurement_method 'Oscillation Photograph'
_diffrn_radiation_type MoK\a
_diffrn_radiation_wavelength 0.71075
_diffrn_reflns_av_R_equivalents 0.0232
_diffrn_reflns_limit_h_max 16
_diffrn_reflns_limit_h_min -16
_diffrn_reflns_limit_k_max 9
_diffrn_reflns_limit_k_min -9
_diffrn_reflns_limit_l_max 18
_diffrn_reflns_limit_l_min -18
_diffrn_reflns_number 12492
_diffrn_reflns_theta_full 25.242
_diffrn_reflns_theta_max 27.485
_diffrn_reflns_theta_min 3.039
_exptl_absorpt_coefficient_mu 0.094
_exptl_absorpt_correction_T_max 0.942
_exptl_absorpt_correction_T_min 0.814
_exptl_absorpt_correction_type multi-scan
_exptl_absorpt_process_details 'ABSCOR (Higashi, 1995)'
_exptl_crystal_colour orange
_exptl_crystal_density_diffrn 1.300
_exptl_crystal_density_method 'not measured'
_exptl_crystal_description diamond
_exptl_crystal_F_000 552
_exptl_crystal_size_max 0.175
_exptl_crystal_size_mid 0.102
_exptl_crystal_size_min 0.098
_refine_diff_density_max 0.336
_refine_diff_density_min -0.239
_refine_ls_extinction_method none
_refine_ls_goodness_of_fit_ref 1.084
_refine_ls_hydrogen_treatment constr
_refine_ls_matrix_type full
_refine_ls_number_parameters 177
_refine_ls_number_reflns 3032
_refine_ls_number_restraints 1
_refine_ls_restrained_S_all 1.087
_refine_ls_R_factor_all 0.0637
_refine_ls_R_factor_gt 0.0478
_refine_ls_shift/su_max 0.001
_refine_ls_shift/su_mean 0.000
_refine_ls_structure_factor_coef Fsqd
_refine_ls_weighting_details 'w=1/[\s^2^(Fo^2^)+(0.0861P)^2^+0.1234P] where P=(Fo^2^+2Fc^2^)/3'
_refine_ls_weighting_scheme calc
_refine_ls_wR_factor_gt 0.1278
_refine_ls_wR_factor_ref 0.1412
_reflns_number_gt 2258
_reflns_number_total 3032
_reflns_threshold_expression 'I > 2\s(I)'
_cod_data_source_file gw5039sup1.cif
_cod_data_source_block 1E
_cod_original_cell_volume 1329.5(15)
_cod_database_code 2106805
_shelx_space_group_comment
;
The symmetry employed for this shelxl refinement is uniquely defined
by the following loop, which should always be used as a source of
symmetry information in preference to the above space-group names.
They are only intended as comments.
;
_shelx_estimated_absorpt_t_min 0.984
_shelx_estimated_absorpt_t_max 0.991

loop_
_space_group_symop_operation_xyz
'x, y, z'
'-x+1/2, y+1/2, -z+1/2'
'-x, -y, -z'
'x-1/2, -y-1/2, z-1/2'

loop_
_atom_site_type_symbol
_atom_site_label
_atom_site_fract_x
_atom_site_fract_y
_atom_site_fract_z
_atom_site_U_iso_or_equiv
_atom_site_adp_type
_atom_site_calc_flag
_atom_site_occupancy
C C12 0.35124(12) 0.2992(2) 0.38698(11) 0.0352(4) Uani d 1
O O1 0.20753(11) 0.3115(2) -0.09531(9) 0.0607(4) Uani d 1
O O2 0.39117(10) 0.31867(17) -0.07495(8) 0.0452(3) Uani d 1
O O3 0.57910(11) 0.31103(19) -0.01869(9) 0.0517(4) Uani d 1
O O4 0.44208(8) 0.38865(14) 0.37705(7) 0.0325(3) Uani d 1
C C1 0.30152(15) 0.2946(2) -0.04044(11) 0.0416(4) Uani d 1
C C2 0.34760(13) 0.2559(2) 0.06423(10) 0.0325(3) Uani d 1
C C3 0.46785(13) 0.21904(19) 0.08324(10) 0.0323(3) Uani d 1
C C4 0.49306(15) 0.2866(2) -0.00229(12) 0.0389(4) Uani d 1
C C5 0.54002(13) 0.1160(2) 0.14982(11) 0.0347(3) Uani d 1
C C6 0.66243(14) 0.0989(3) 0.15835(14) 0.0495(5) Uani d 1
H H6A 0.6688 0.0895 0.0935 0.074 Uiso calc 1
H H6B 0.6942 -0.0057 0.1959 0.074 Uiso calc 1
H H6C 0.7039 0.2020 0.1911 0.074 Uiso calc 1
C C7 0.50383(14) 0.0090(2) 0.21955(12) 0.0405(4) Uani d 1
H H7A 0.5291 0.0651 0.2833 0.061 Uiso calc 1
H H7B 0.5372 -0.1076 0.2245 0.061 Uiso calc 1
H H7C 0.4214 -0.0007 0.1966 0.061 Uiso calc 1
C C8 0.28639(12) 0.28179(19) 0.12470(10) 0.0316(3) Uani d 1
C C9 0.15964(13) 0.3004(2) 0.08688(12) 0.0415(4) Uani d 1
H H9A 0.1337 0.3046 0.0159 0.062 Uiso calc 1
H H9B 0.1378 0.4082 0.1121 0.062 Uiso calc 1
H H9C 0.1251 0.2004 0.1081 0.062 Uiso calc 1
C C10 0.33577(12) 0.30032(19) 0.22981(10) 0.0295(3) Uani d 1
C C11 0.43111(11) 0.38823(19) 0.28075(10) 0.0286(3) Uani d 1
C C13 0.28431(12) 0.2456(2) 0.29990(11) 0.0346(3) Uani d 1
H H13 0.2156 0.1831 0.2867 0.042 Uiso calc 1
C C14 0.51761(12) 0.4895(2) 0.25533(11) 0.0353(3) Uani d 1
H H14A 0.5839 0.4159 0.2633 0.053 Uiso calc 1
H H14B 0.5395 0.5913 0.2980 0.053 Uiso calc 1
H H14C 0.4868 0.5283 0.1879 0.053 Uiso calc 1
C C15 0.34712(16) 0.2848(3) 0.48690(12) 0.0500(5) Uani d 1
H H15A 0.2757 0.2308 0.4851 0.075 Uiso calc 1
H H15B 0.3528 0.4014 0.5156 0.075 Uiso calc 1
H H15C 0.4101 0.2128 0.5260 0.075 Uiso calc 1

loop_
_atom_site_aniso_label
_atom_site_aniso_U_11
_atom_site_aniso_U_22
_atom_site_aniso_U_33
_atom_site_aniso_U_12
_atom_site_aniso_U_13
_atom_site_aniso_U_23
C12 0.0292(7) 0.0429(9) 0.0366(8) -0.0034(6) 0.0148(6) -0.0014(6)
O1 0.0478(7) 0.0900(11) 0.0331(6) 0.0038(7) -0.0017(6) 0.0012(6)
O2 0.0518(7) 0.0536(8) 0.0302(6) -0.0018(6) 0.0134(5) 0.0016(5)
O3 0.0515(7) 0.0627(9) 0.0493(7) -0.0038(6) 0.0281(6) 0.0021(6)
O4 0.0313(5) 0.0387(6) 0.0282(5) -0.0051(4) 0.0109(4) -0.0038(4)
C1 0.0449(9) 0.0454(10) 0.0304(8) -0.0016(7) 0.0069(7) -0.0039(7)
C2 0.0340(7) 0.0319(8) 0.0275(7) -0.0042(6) 0.0047(6) -0.0024(6)
C3 0.0358(7) 0.0321(7) 0.0290(7) -0.0033(6) 0.0109(6) -0.0051(6)
C4 0.0457(8) 0.0383(8) 0.0344(7) -0.0037(7) 0.0155(7) -0.0057(6)
C5 0.0362(8) 0.0335(8) 0.0344(7) -0.0003(6) 0.0116(6) -0.0076(6)
C6 0.0377(9) 0.0587(12) 0.0522(10) 0.0085(8) 0.0150(8) -0.0052(8)
C7 0.0439(8) 0.0345(8) 0.0409(8) 0.0052(7) 0.0108(7) 0.0026(7)
C8 0.0296(7) 0.0302(7) 0.0315(7) -0.0033(5) 0.0056(6) -0.0025(6)
C9 0.0315(8) 0.0487(10) 0.0390(8) -0.0039(7) 0.0047(7) -0.0045(7)
C10 0.0279(7) 0.0282(7) 0.0322(7) 0.0003(5) 0.0094(6) -0.0010(5)
C11 0.0287(7) 0.0296(7) 0.0269(6) 0.0004(5) 0.0083(5) -0.0011(5)
C13 0.0287(7) 0.0379(8) 0.0387(8) -0.0049(6) 0.0131(6) -0.0018(6)
C14 0.0360(8) 0.0375(8) 0.0322(7) -0.0099(6) 0.0108(6) -0.0025(6)
C15 0.0461(9) 0.0728(13) 0.0371(9) -0.0122(9) 0.0217(8) -0.0048(8)

loop_
_atom_type_symbol
_atom_type_description
_atom_type_scat_dispersion_real
_atom_type_scat_dispersion_imag
_atom_type_scat_source
C C 0.0033 0.0016 'International Tables Vol C Tables 4.2.6.8 and 6.1.1.4'
H H 0.0000 0.0000 'International Tables Vol C Tables 4.2.6.8 and 6.1.1.4'
O O 0.0106 0.0060 'International Tables Vol C Tables 4.2.6.8 and 6.1.1.4'

loop_
_geom_angle_atom_site_label_1
_geom_angle_atom_site_label_2
_geom_angle_atom_site_label_3
_geom_angle
C13 C12 O4 109.52(13)
C13 C12 C15 134.40(15)
O4 C12 C15 116.08(13)
C4 O2 C1 110.55(13)
C11 O4 C12 107.53(11)
O1 C1 O2 118.74(16)
O1 C1 C2 132.84(17)
O2 C1 C2 108.39(14)
C8 C2 C3 131.98(14)
C8 C2 C1 122.04(15)
C3 C2 C1 105.16(13)
C5 C3 C2 130.86(14)
C5 C3 C4 122.38(15)
C2 C3 C4 105.40(13)
O3 C4 O2 118.95(16)
O3 C4 C3 133.07(17)
O2 C4 C3 107.95(14)
C3 C5 C7 122.20(15)
C3 C5 C6 122.41(15)
C7 C5 C6 115.38(14)
C5 C6 H6A 109.5
C5 C6 H6B 109.5
H6A C6 H6B 109.5
C5 C6 H6C 109.5
H6A C6 H6C 109.5
H6B C6 H6C 109.5
C5 C7 H7A 109.5
C5 C7 H7B 109.5
H7A C7 H7B 109.5
C5 C7 H7C 109.5
H7A C7 H7C 109.5
H7B C7 H7C 109.5
C2 C8 C10 124.14(14)
C2 C8 C9 121.85(14)
C10 C8 C9 113.98(13)
C8 C9 H9A 109.5
C8 C9 H9B 109.5
H9A C9 H9B 109.5
C8 C9 H9C 109.5
H9A C9 H9C 109.5
H9B C9 H9C 109.5
C11 C10 C13 105.93(13)
C11 C10 C8 127.92(13)
C13 C10 C8 125.77(13)
C10 C11 O4 109.62(12)
C10 C11 C14 135.12(14)
O4 C11 C14 115.11(12)
C12 C13 C10 107.40(14)
C12 C13 H13 126.3
C10 C13 H13 126.3
C11 C14 H14A 109.5
C11 C14 H14B 109.5
H14A C14 H14B 109.5
C11 C14 H14C 109.5
H14A C14 H14C 109.5
H14B C14 H14C 109.5
C12 C15 H15A 109.5
C12 C15 H15B 109.5
H15A C15 H15B 109.5
C12 C15 H15C 109.5
H15A C15 H15C 109.5
H15B C15 H15C 109.5

loop_
_geom_bond_atom_site_label_1
_geom_bond_atom_site_label_2
_geom_bond_distance
C12 C13 1.338(2)
C12 O4 1.3794(18)
C12 C15 1.483(2)
O1 C1 1.196(2)
O2 C4 1.389(2)
O2 C1 1.390(2)
O3 C4 1.197(2)
O4 C11 1.3690(18)
C1 C2 1.477(2)
C2 C8 1.364(2)
C2 C3 1.470(2)
C3 C5 1.346(2)
C3 C4 1.481(2)
C5 C7 1.491(2)
C5 C6 1.507(2)
C6 H6A 0.9800
C6 H6B 0.9800
C6 H6C 0.9800
C7 H7A 0.9800
C7 H7B 0.9800
C7 H7C 0.9800
C8 C10 1.462(2)
C8 C9 1.510(2)
C9 H9A 0.9800
C9 H9B 0.9800
C9 H9C 0.9800
C10 C11 1.362(2)
C10 C13 1.443(2)
C11 C14 1.479(2)
C13 H13 0.9500
C14 H14A 0.9800
C14 H14B 0.9800
C14 H14C 0.9800
C15 H15A 0.9800
C15 H15B 0.9800
C15 H15C 0.9800

loop_
_geom_torsion_atom_site_label_1
_geom_torsion_atom_site_label_2
_geom_torsion_atom_site_label_3
_geom_torsion_atom_site_label_4
_geom_torsion
C13 C12 O4 C11 -0.70(17)
C15 C12 O4 C11 -179.92(14)
C4 O2 C1 O1 -177.51(16)
C4 O2 C1 C2 4.22(18)
O1 C1 C2 C8 -19.9(3)
O2 C1 C2 C8 158.01(15)
O1 C1 C2 C3 169.3(2)
O2 C1 C2 C3 -12.78(17)
C8 C2 C3 C5 39.8(3)
C1 C2 C3 C5 -150.70(17)
C8 C2 C3 C4 -153.59(17)
C1 C2 C3 C4 15.89(16)
C1 O2 C4 O3 -175.88(16)
C1 O2 C4 C3 6.14(18)
C5 C3 C4 O3 -23.5(3)
C2 C3 C4 O3 168.50(19)
C5 C3 C4 O2 154.10(15)
C2 C3 C4 O2 -13.92(16)
C2 C3 C5 C7 1.9(3)
C4 C3 C5 C7 -162.72(14)
C2 C3 C5 C6 -178.79(15)
C4 C3 C5 C6 16.6(2)
C3 C2 C8 C10 8.5(3)
C1 C2 C8 C10 -159.55(15)
C3 C2 C8 C9 -173.80(16)
C1 C2 C8 C9 18.2(2)
C2 C8 C10 C11 40.0(2)
C9 C8 C10 C11 -137.88(16)
C2 C8 C10 C13 -148.17(16)
C9 C8 C10 C13 33.9(2)
C13 C10 C11 O4 0.87(16)
C8 C10 C11 O4 173.97(13)
C13 C10 C11 C14 -174.18(16)
C8 C10 C11 C14 -1.1(3)
C12 O4 C11 C10 -0.16(16)
C12 O4 C11 C14 175.99(13)
O4 C12 C13 C10 1.22(18)
C15 C12 C13 C10 -179.76(19)
C11 C10 C13 C12 -1.29(17)
C8 C10 C13 C12 -174.58(14)

_cod_database_fobs_code 2106805
